data_4348753
loop_
_publ_author_name
'Izod, Keith'
'Evans, Peter'
'Waddell, Paul G.'
'Probert, Michael R.'

_publ_section_title
;
 Remote Substituent Effects on the Structures and Stabilities of
 P&#x2550;E \p-Stabilized Diphosphatetrylenes
 (R<sub>2</sub>P)<sub>2</sub>E (E = Ge, Sn).
;
_journal_issue 20
_journal_name_full 'Inorganic chemistry'
_journal_page_first 10510
_journal_page_last 10522
_journal_paper_doi 10.1021/acs.inorgchem.6b01566
_journal_volume 55
_journal_year 2016
_chemical_formula_moiety 'C60 H92 Ge P2, C7 H14'
_chemical_formula_sum 'C67 H106 Ge P2'
_chemical_formula_weight 1046.04
_space_group_crystal_system orthorhombic
_space_group_IT_number 30
_space_group_name_Hall 'P 2 -2bc'
_space_group_name_H-M_alt 'P n c 2'
_atom_sites_solution_hydrogens geom
_atom_sites_solution_primary direct
_audit_creation_date 2014-04-24
_audit_creation_method
;
Olex2 1.2
(compiled 2014.03.20 svn.r2914 for OlexSys, GUI svn.r4816)
;
_cell_angle_alpha 90
_cell_angle_beta 90
_cell_angle_gamma 90
_cell_formula_units_Z 4
_cell_length_a 27.3723(6)
_cell_length_b 19.1347(3)
_cell_length_c 12.3204(3)
_cell_measurement_reflns_used 12087
_cell_measurement_temperature 150.01(10)
_cell_measurement_theta_max 66.1390
_cell_measurement_theta_min 3.1750
_cell_volume 6452.9(2)
_computing_cell_refinement
;
CrysAlisPro, Agilent Technologies,
Version 1.171.36.28 (release 01-02-2013 CrysAlis171 .NET)
(compiled Feb  1 2013,16:14:44)
;
_computing_data_collection
;
CrysAlisPro, Agilent Technologies,
Version 1.171.36.28 (release 01-02-2013 CrysAlis171 .NET)
(compiled Feb  1 2013,16:14:44)
;
_computing_data_reduction
;
CrysAlisPro, Agilent Technologies,
Version 1.171.36.28 (release 01-02-2013 CrysAlis171 .NET)
(compiled Feb  1 2013,16:14:44)
;
_computing_molecular_graphics 'Olex2 (Dolomanov et al., 2009)'
_computing_publication_material 'Olex2 (Dolomanov et al., 2009)'
_computing_structure_refinement 'olex2.refine (Bourhis et al., 2013)'
_computing_structure_solution 'ShelXS-1997 (Sheldrick, 2008)'
_diffrn_ambient_temperature 150.01(10)
_diffrn_detector_area_resol_mean 10.3968
_diffrn_measured_fraction_theta_full 0.965
_diffrn_measured_fraction_theta_max 0.996
_diffrn_measurement_device_type 'Xcalibur, Atlas, Gemini ultra'
_diffrn_measurement_method '\w scans'
_diffrn_orient_matrix_UB_11 0.0413483000
_diffrn_orient_matrix_UB_12 0.0154028000
_diffrn_orient_matrix_UB_13 -0.0812631000
_diffrn_orient_matrix_UB_21 0.0378525000
_diffrn_orient_matrix_UB_22 -0.0067483000
_diffrn_orient_matrix_UB_23 0.0920299000
_diffrn_orient_matrix_UB_31 0.0048871000
_diffrn_orient_matrix_UB_32 -0.0787278000
_diffrn_orient_matrix_UB_33 -0.0239052000
_diffrn_radiation_monochromator mirror
_diffrn_radiation_type CuK\a
_diffrn_radiation_wavelength 1.54184
_diffrn_reflns_av_R_equivalents 0.0567
_diffrn_reflns_av_unetI/netI 0.0508
_diffrn_reflns_Laue_measured_fraction_full 0.965
_diffrn_reflns_Laue_measured_fraction_max 0.996
_diffrn_reflns_limit_h_max 32
_diffrn_reflns_limit_h_min -30
_diffrn_reflns_limit_k_max 18
_diffrn_reflns_limit_k_min -22
_diffrn_reflns_limit_l_max 13
_diffrn_reflns_limit_l_min -14
_diffrn_reflns_number 30686
_diffrn_reflns_point_group_measured_fraction_full 0.871
_diffrn_reflns_point_group_measured_fraction_max 0.899
_diffrn_reflns_theta_full 67.684
_diffrn_reflns_theta_max 66.213
_diffrn_reflns_theta_min 1.614
_diffrn_source 'Enhance Ultra (Cu) X-ray Source'
_exptl_absorpt_coefficient_mu 1.366
_exptl_absorpt_correction_T_max 0.909
_exptl_absorpt_correction_T_min 0.681
_exptl_absorpt_correction_type analytical
_exptl_absorpt_process_details
;
CrysAlisPro, Agilent Technologies,
Version 1.171.36.28 (release 01-02-2013 CrysAlis171 .NET)
(compiled Feb  1 2013,16:14:44)
Analytical numeric absorption correction using a multifaceted crystal
			model based on expressions derived by R.C. Clark & J.S. Reid.
(Clark, R. C. & Reid, J. S. (1995). Acta Cryst. A51, 887-897)
;
_exptl_crystal_colour 'blackish red'
_exptl_crystal_colour_modifier blackish
_exptl_crystal_colour_primary red
_exptl_crystal_density_diffrn 1.077
_exptl_crystal_description plate
_exptl_crystal_F_000 2280
_exptl_crystal_size_max 0.3866
_exptl_crystal_size_mid 0.3326
_exptl_crystal_size_min 0.0714
_refine_diff_density_max 1.556
_refine_diff_density_min -0.330
_refine_diff_density_rms 0.089
_refine_ls_abs_structure_details
;
 Flack x determined using 3286 quotients [(I+)-(I-)]/[(I+)+(I-)]
 (Parsons and Flack (2004), Acta Cryst. A60, s61).
;
_refine_ls_abs_structure_Flack 0.08(3)
_refine_ls_extinction_method none
_refine_ls_goodness_of_fit_ref 1.100
_refine_ls_hydrogen_treatment constr
_refine_ls_matrix_type full
_refine_ls_number_parameters 656
_refine_ls_number_reflns 10175
_refine_ls_number_restraints 548
_refine_ls_restrained_S_all 1.088
_refine_ls_R_factor_all 0.0851
_refine_ls_R_factor_gt 0.0697
_refine_ls_shift/su_max 0.001
_refine_ls_shift/su_mean 0.000
_refine_ls_structure_factor_coef Fsqd
_refine_ls_weighting_details 'w=1/[\s^2^(Fo^2^)+(0.0770P)^2^+15.4294P] where P=(Fo^2^+2Fc^2^)/3'
_refine_ls_weighting_scheme calc
_refine_ls_wR_factor_gt 0.1835
_refine_ls_wR_factor_ref 0.1940
_reflns_Friedel_coverage 0.716
_reflns_Friedel_fraction_full 0.766
_reflns_Friedel_fraction_max 0.792
_reflns_number_gt 8834
_reflns_number_total 10175
_reflns_threshold_expression 'I > 2\s(I)'
_cod_data_source_file ic6b01566_si_002.cif
_cod_data_source_block 7Ge.C7H14_kji140008_face_abs
_cod_original_cell_volume 6453.0(2)
_cod_database_code 4348753
_shelxl_version_number 2013-4
_chemical_oxdiff_formula 'C60 H92 Ge1 P2'
_shelx_space_group_comment
;
The symmetry employed for this shelxl refinement is uniquely defined
by the following loop, which should always be used as a source of
symmetry information in preference to the above space-group names.
They are only intended as comments.
;
_reflns_odcompleteness_completeness 95.46
_reflns_odcompleteness_iscentric 1
_reflns_odcompleteness_theta 68.13
_olex2_refinement_description
;
1. Others
 Fixed Uiso: H3(0.052) H5(0.053) H7(0.059) H8A(0.096) H8B(0.096) H8C(0.096)
 H9A(0.086) H9B(0.086) H9C(0.086) H10(0.067) H11A(0.146) H11B(0.146)
 H11C(0.146) H12A(0.124) H12B(0.124) H12C(0.124) H13(0.05) H14A(0.087)
 H14B(0.087) H14C(0.087) H15A(0.087) H15B(0.087) H15C(0.087) H18(0.048)
 H20(0.047) H22(0.045) H23A(0.075) H23B(0.075) H23C(0.075) H24A(0.072)
 H24B(0.072) H24C(0.072) H25(0.064) H26A(0.084) H26B(0.084) H26C(0.084)
 H27A(0.132) H27B(0.132) H27C(0.132) H28(0.062) H29A(0.102) H29B(0.102)
 H29C(0.102) H30A(0.108) H30B(0.108) H30C(0.108) H33(0.048) H35(0.048)
 H37(0.06) H38A(0.092) H38B(0.092) H38C(0.092) H39A(0.092) H39B(0.092)
 H39C(0.092) H40(0.063) H41A(0.129) H41B(0.129) H41C(0.129) H42A(0.118)
 H42B(0.118) H42C(0.118) H43(0.049) H44A(0.075) H44B(0.075) H44C(0.075)
 H45A(0.075) H45B(0.075) H45C(0.075) H48(0.05) H50(0.053) H52(0.048)
 H53A(0.076) H53B(0.076) H53C(0.076) H54A(0.08) H54B(0.08) H54C(0.08)
 H55(0.064) H56A(0.095) H56B(0.095) H56C(0.095) H57A(0.124) H57B(0.124)
 H57C(0.124) H58(0.05) H59A(0.096) H59B(0.096) H59C(0.096) H60A(0.087)
 H60B(0.087) H60C(0.087) H1SA(0.284) H1SB(0.284) H1SC(0.284) H2S(0.214)
 H3SA(0.254) H3SB(0.254) H4SA(0.277) H4SB(0.277) H5SA(0.279) H5SB(0.279)
 H6SA(0.255) H6SB(0.255) H7SA(0.179) H7SB(0.179)
 Fixed X: H3(0.6108) H5(0.5585) H7(0.6935) H8A(0.6971) H8B(0.7356) H8C(0.7312)
 H9A(0.633) H9B(0.6666) H9C(0.6196) H10(0.5139) H11A(0.5952) H11B(0.5419)
 H11C(0.5684) H12A(0.5167) H12B(0.5055) H12C(0.558) H13(0.6377) H14A(0.5946)
 H14B(0.6244) H14C(0.6509) H15A(0.5613) H15B(0.5623) H15C(0.5365) H18(0.5611)
 H20(0.6372) H22(0.6296) H23A(0.5546) H23B(0.5493) H23C(0.5294) H24A(0.5792)
 H24B(0.6047) H24C(0.6363) H25(0.5364) H26A(0.514) H26B(0.513) H26C(0.5568)
 H27A(0.6117) H27B(0.5677) H27C(0.608) H28(0.7207) H29A(0.6642) H29B(0.7089)
 H29C(0.6611) H30A(0.7504) H30B(0.7638) H30C(0.7205) H33(0.8999) H35(0.9409)
 H37(0.8138) H38A(0.78) H38B(0.7803) H38C(0.8193) H39A(0.8866) H39B(0.8463)
 H39C(0.8869) H40(0.992) H41A(0.9129) H41B(0.9655) H41C(0.9337) H42A(0.9922)
 H42B(1.0045) H42C(0.9523) H43(0.8573) H44A(0.9351) H44B(0.9265) H44C(0.9581)
 H45A(0.8994) H45B(0.871) H45C(0.8432) H48(0.9359) H50(0.8508) H52(0.879)
 H53A(0.9536) H53B(0.9603) H53C(0.9761) H54A(0.9221) H54B(0.9055) H54C(0.8664)
 H55(0.9496) H56A(0.9793) H56B(0.9748) H56C(0.9356) H57A(0.8715) H57B(0.9133)
 H57C(0.876) H58(0.7843) H59A(0.8041) H59B(0.7772) H59C(0.8332) H60A(0.7347)
 H60B(0.7188) H60C(0.7507) H1SA(0.6838) H1SB(0.7287) H1SC(0.7028) H2S(0.7684)
 H3SA(0.6841) H3SB(0.7002) H4SA(0.7625) H4SB(0.7187) H5SA(0.7534) H5SB(0.7944)
 H6SA(0.8262) H6SB(0.8186) H7SA(0.7498) H7SB(0.7943)
 Fixed Y: H3(0.1746) H5(-0.0169) H7(0.1456) H8A(0.2065) H8B(0.1545)
 H8C(0.2304) H9A(0.2538) H9B(0.2564) H9C(0.2096) H10(0.0788) H11A(0.1088)
 H11B(0.101) H11C(0.0365) H12A(0.1905) H12B(0.19) H12C(0.2091) H13(-0.0957)
 H14A(-0.1288) H14B(-0.181) H14C(-0.1181) H15A(-0.0849) H15B(-0.1573) H15C(-
 0.0931) H18(0.0046) H20(-0.1725) H22(0.1008) H23A(0.0652) H23B(0.1408)
 H23C(0.0764) H24A(0.1214) H24B(0.18) H24C(0.1238) H25(-0.0869) H26A(-0.1714)
 H26B(-0.2044) H26C(-0.22) H27A(-0.1777) H27B(-0.1541) H27C(-0.1) H28(-0.12)
 H29A(-0.2391) H29B(-0.2406) H29C(-0.2004) H30A(-0.1242) H30B(-0.193) H30C(-
 0.1928) H33(-0.1795) H35(0.0183) H37(-0.1611) H38A(-0.172) H38B(-0.2445) H38C(-
 0.2281) H39A(-0.2565) H39B(-0.2724) H39C(-0.2169) H40(-0.071) H41A(-0.1046)
 H41B(-0.0859) H41C(-0.029) H42A(-0.1873) H42B(-0.1808) H42C(-0.2046)
 H43(0.0867) H44A(0.0803) H44B(0.1554) H44C(0.1014) H45A(0.121) H45B(0.1743)
 H45C(0.1113) H48(0.0036) H50(0.1698) H52(-0.1038) H53A(-0.0562) H53B(-0.1332)
 H53C(-0.0707) H54A(-0.1161) H54B(-0.1789) H54C(-0.1286) H55(0.0966)
 H56A(0.1719) H56B(0.2122) H56C(0.2235) H57A(0.1889) H57B(0.1747) H57C(0.1154)
 H58(0.1099) H59A(0.2329) H59B(0.2276) H59C(0.2113) H60A(0.0759) H60B(0.1517)
 H60C(0.1398) H1SA(0.0872) H1SB(0.1372) H1SC(0.1068) H2S(0.0431) H3SA(-0.0236)
 H3SB(-0.0192) H4SA(-0.089) H4SB(-0.1254) H5SA(-0.1128) H5SB(-0.142) H6SA(-
 0.036) H6SB(-0.0424) H7SA(0.0294) H7SB(0.0686)
 Fixed Z: H3(-0.1776) H5(-0.2016) H7(0.037) H8A(-0.1714) H8B(-0.1232) H8C(-
 0.0762) H9A(-0.0395) H9B(0.0635) H9C(0.0634) H10(-0.284) H11A(-0.4144) H11B(-
 0.4594) H11C(-0.4075) H12A(-0.2175) H12B(-0.3423) H12C(-0.3007) H13(-0.0109)
 H14A(-0.213) H14B(-0.1408) H14C(-0.1972) H15A(0.0613) H15B(0.0018) H15C(-
 0.0527) H18(0.3375) H20(0.3179) H22(0.146) H23A(0.0752) H23B(0.1229)
 H23C(0.1882) H24A(0.3434) H24B(0.2747) H24C(0.335) H25(0.4477) H26A(0.3217)
 H26B(0.4381) H26C(0.3598) H27A(0.5112) H27B(0.5841) H27C(0.5504) H28(0.1167)
 H29A(0.1719) H29B(0.0923) H29C(0.06) H30A(0.2947) H30B(0.2324) H30C(0.3157)
 H33(-0.1255) H35(-0.1436) H37(0.0844) H38A(-0.0878) H38B(-0.0287) H38C(-
 0.1183) H39A(0.0186) H39B(0.1054) H39C(0.1299) H40(-0.2265) H41A(-0.3626)
 H41B(-0.4039) H41C(-0.3457) H42A(-0.1704) H42B(-0.2943) H42C(-0.2575)
 H43(0.0466) H44A(0.1193) H44B(0.0723) H44C(0.0075) H45A(-0.1559) H45B(-0.0824)
 H45C(-0.1355) H48(0.3996) H50(0.361) H52(0.2043) H53A(0.1462) H53B(0.1867)
 H53C(0.261) H54A(0.4117) H54B(0.3388) H54C(0.3895) H55(0.5137) H56A(0.3833)
 H56B(0.4937) H56C(0.4025) H57A(0.5455) H57B(0.6296) H57C(0.6008) H58(0.1363)
 H59A(0.2517) H59B(0.1397) H59C(0.1474) H60A(0.2764) H60B(0.2437) H60C(0.3477)
 H1SA(0.537) H1SB(0.5501) H1SC(0.6531) H2S(0.5178) H3SA(0.5995) H3SB(0.4769)
 H4SA(0.5015) H4SB(0.558) H5SA(0.7248) H5SB(0.6468) H6SA(0.6213) H6SB(0.7467)
 H7SA(0.7381) H7SB(0.6857)
;

loop_
_space_group_symop_operation_xyz
'x, y, z'
'-x, -y, z'
'-x, y+1/2, z+1/2'
'x, -y+1/2, z+1/2'

loop_
_atom_site_label
_atom_site_type_symbol
_atom_site_fract_x
_atom_site_fract_y
_atom_site_fract_z
_atom_site_U_iso_or_equiv
_atom_site_adp_type
_atom_site_occupancy
_atom_site_site_symmetry_order
_atom_site_calc_flag
_atom_site_refinement_flags_posn
Ge1 Ge 0.76247(3) 0.02376(4) -0.00153(10) 0.0378(2) Uani 1 1 d .
P1 P 0.68712(7) 0.00568(10) 0.06161(19) 0.0351(4) Uani 1 1 d .
P2 P 0.81345(7) -0.03219(9) 0.12701(17) 0.0328(4) Uani 1 1 d .
C1 C 0.6443(3) 0.0372(4) -0.0398(6) 0.0332(16) Uani 1 1 d .
C2 C 0.6439(3) 0.1086(4) -0.0740(7) 0.0386(17) Uani 1 1 d .
C3 C 0.6110(3) 0.1282(4) -0.1553(7) 0.0431(19) Uani 1 1 d .
H3 H 0.6108 0.1746 -0.1776 0.052 Uiso 1 1 calc R
C4 C 0.5790(4) 0.0829(5) -0.2040(7) 0.045(2) Uani 1 1 d .
C5 C 0.5803(3) 0.0145(5) -0.1701(7) 0.0441(19) Uani 1 1 d .
H5 H 0.5585 -0.0169 -0.2016 0.053 Uiso 1 1 calc R
C6 C 0.6119(3) -0.0102(4) -0.0922(7) 0.0351(16) Uani 1 1 d .
C7 C 0.6757(3) 0.1662(4) -0.0241(8) 0.049(2) Uani 1 1 d .
H7 H 0.6935 0.1456 0.0370 0.059 Uiso 1 1 calc R
C8 C 0.7134(4) 0.1918(5) -0.1064(10) 0.064(3) Uani 1 1 d .
H8A H 0.6971 0.2065 -0.1714 0.096 Uiso 1 1 calc GR
H8B H 0.7356 0.1545 -0.1232 0.096 Uiso 1 1 calc GR
H8C H 0.7312 0.2304 -0.0762 0.096 Uiso 1 1 calc GR
C9 C 0.6460(4) 0.2271(4) 0.0199(9) 0.057(3) Uani 1 1 d .
H9A H 0.6330 0.2538 -0.0395 0.086 Uiso 1 1 calc GR
H9B H 0.6666 0.2564 0.0635 0.086 Uiso 1 1 calc GR
H9C H 0.6196 0.2096 0.0634 0.086 Uiso 1 1 calc GR
C10 C 0.5439(4) 0.1059(5) -0.2937(8) 0.056(2) Uani 1 1 d .
H10 H 0.5139 0.0788 -0.2840 0.067 Uiso 1 1 calc R
C11 C 0.5642(6) 0.0862(9) -0.4038(10) 0.098(5) Uani 1 1 d .
H11A H 0.5952 0.1088 -0.4144 0.146 Uiso 1 1 calc GR
H11B H 0.5419 0.1010 -0.4594 0.146 Uiso 1 1 calc GR
H11C H 0.5684 0.0365 -0.4075 0.146 Uiso 1 1 calc GR
C12 C 0.5298(5) 0.1804(6) -0.2881(12) 0.082(4) Uani 1 1 d .
H12A H 0.5167 0.1905 -0.2175 0.124 Uiso 1 1 calc GR
H12B H 0.5055 0.1900 -0.3423 0.124 Uiso 1 1 calc GR
H12C H 0.5580 0.2091 -0.3007 0.124 Uiso 1 1 calc GR
C13 C 0.6113(3) -0.0875(4) -0.0630(7) 0.0415(19) Uani 1 1 d .
H13 H 0.6377 -0.0957 -0.0109 0.050 Uiso 1 1 calc R
C14 C 0.6212(4) -0.1331(5) -0.1628(9) 0.058(3) Uani 1 1 d .
H14A H 0.5946 -0.1288 -0.2130 0.087 Uiso 1 1 calc GR
H14B H 0.6244 -0.1810 -0.1408 0.087 Uiso 1 1 calc GR
H14C H 0.6509 -0.1181 -0.1972 0.087 Uiso 1 1 calc GR
C15 C 0.5634(3) -0.1076(5) -0.0081(11) 0.058(2) Uani 1 1 d .
H15A H 0.5613 -0.0849 0.0613 0.087 Uiso 1 1 calc GR
H15B H 0.5623 -0.1573 0.0018 0.087 Uiso 1 1 calc GR
H15C H 0.5365 -0.0931 -0.0527 0.087 Uiso 1 1 calc GR
C16 C 0.6527(3) -0.0304(4) 0.1764(6) 0.0310(15) Uani 1 1 d .
C17 C 0.6149(3) 0.0084(4) 0.2252(6) 0.0318(16) Uani 1 1 d .
C18 C 0.5859(3) -0.0217(4) 0.3061(7) 0.0398(18) Uani 1 1 d .
H18 H 0.5611 0.0046 0.3375 0.048 Uiso 1 1 calc R
C19 C 0.5931(3) -0.0901(4) 0.3409(7) 0.0411(18) Uani 1 1 d .
C20 C 0.6315(3) -0.1271(4) 0.2941(7) 0.0390(18) Uani 1 1 d .
H20 H 0.6372 -0.1725 0.3179 0.047 Uiso 1 1 calc R
C21 C 0.6618(3) -0.0999(4) 0.2135(7) 0.0388(18) Uani 1 1 d .
C22 C 0.6043(3) 0.0850(4) 0.1967(7) 0.0378(18) Uani 1 1 d .
H22 H 0.6296 0.1008 0.1460 0.045 Uiso 1 1 calc R
C23 C 0.5548(3) 0.0926(5) 0.1405(9) 0.050(2) Uani 1 1 d .
H23A H 0.5546 0.0652 0.0752 0.075 Uiso 1 1 calc GR
H23B H 0.5493 0.1408 0.1229 0.075 Uiso 1 1 calc GR
H23C H 0.5294 0.0764 0.1882 0.075 Uiso 1 1 calc GR
C24 C 0.6063(4) 0.1319(5) 0.2967(8) 0.048(2) Uani 1 1 d .
H24A H 0.5792 0.1214 0.3434 0.072 Uiso 1 1 calc GR
H24B H 0.6047 0.1800 0.2747 0.072 Uiso 1 1 calc GR
H24C H 0.6363 0.1238 0.3350 0.072 Uiso 1 1 calc GR
C25 C 0.5608(4) -0.1219(5) 0.4272(8) 0.053(2) Uani 1 1 d .
H25 H 0.5364 -0.0869 0.4477 0.064 Uiso 1 1 calc R
C26 C 0.5336(4) -0.1853(5) 0.3826(9) 0.056(2) Uani 1 1 d .
H26A H 0.5140 -0.1714 0.3217 0.084 Uiso 1 1 calc GR
H26B H 0.5130 -0.2044 0.4381 0.084 Uiso 1 1 calc GR
H26C H 0.5568 -0.2200 0.3598 0.084 Uiso 1 1 calc GR
C27 C 0.5896(5) -0.1401(8) 0.5273(9) 0.088(4) Uani 1 1 d .
H27A H 0.6117 -0.1777 0.5112 0.132 Uiso 1 1 calc GR
H27B H 0.5677 -0.1541 0.5841 0.132 Uiso 1 1 calc GR
H27C H 0.6080 -0.1000 0.5504 0.132 Uiso 1 1 calc GR
C28 C 0.7025(3) -0.1461(5) 0.1719(8) 0.051(2) Uani 1 1 d .
H28 H 0.7207 -0.1200 0.1167 0.062 Uiso 1 1 calc R
C29 C 0.6823(4) -0.2128(5) 0.1191(11) 0.068(3) Uani 1 1 d .
H29A H 0.6642 -0.2391 0.1719 0.102 Uiso 1 1 calc GR
H29B H 0.7089 -0.2406 0.0923 0.102 Uiso 1 1 calc GR
H29C H 0.6611 -0.2004 0.0600 0.102 Uiso 1 1 calc GR
C30 C 0.7375(4) -0.1658(7) 0.2619(11) 0.072(3) Uani 1 1 d .
H30A H 0.7504 -0.1242 0.2947 0.108 Uiso 1 1 calc GR
H30B H 0.7638 -0.1930 0.2324 0.108 Uiso 1 1 calc GR
H30C H 0.7205 -0.1928 0.3157 0.108 Uiso 1 1 calc GR
C31 C 0.8590(3) -0.0489(4) 0.0171(6) 0.0336(16) Uani 1 1 d .
C32 C 0.8642(3) -0.1181(4) -0.0187(7) 0.0375(17) Uani 1 1 d .
C33 C 0.8975(3) -0.1336(4) -0.1012(7) 0.0402(18) Uani 1 1 d .
H33 H 0.8999 -0.1795 -0.1255 0.048 Uiso 1 1 calc R
C34 C 0.9270(3) -0.0838(4) -0.1477(7) 0.0404(18) Uani 1 1 d .
C35 C 0.9214(3) -0.0161(4) -0.1124(7) 0.0404(18) Uani 1 1 d .
H35 H 0.9409 0.0183 -0.1436 0.048 Uiso 1 1 calc R
C36 C 0.8880(3) 0.0042(4) -0.0322(6) 0.0346(16) Uani 1 1 d .
C37 C 0.8343(3) -0.1794(4) 0.0257(7) 0.050(2) Uani 1 1 d .
H37 H 0.8138 -0.1611 0.0844 0.060 Uiso 1 1 calc R
C38 C 0.8004(4) -0.2087(5) -0.0601(10) 0.061(3) Uani 1 1 d .
H38A H 0.7800 -0.1720 -0.0878 0.092 Uiso 1 1 calc GR
H38B H 0.7803 -0.2445 -0.0287 0.092 Uiso 1 1 calc GR
H38C H 0.8193 -0.2281 -0.1183 0.092 Uiso 1 1 calc GR
C39 C 0.8665(4) -0.2366(4) 0.0745(9) 0.061(3) Uani 1 1 d .
H39A H 0.8866 -0.2565 0.0186 0.092 Uiso 1 1 calc GR
H39B H 0.8463 -0.2724 0.1054 0.092 Uiso 1 1 calc GR
H39C H 0.8869 -0.2169 0.1299 0.092 Uiso 1 1 calc GR
C40 C 0.9629(4) -0.0998(6) -0.2391(8) 0.052(2) Uani 1 1 d .
H40 H 0.9920 -0.0710 -0.2265 0.063 Uiso 1 1 calc R
C41 C 0.9418(5) -0.0778(9) -0.3479(10) 0.086(4) Uani 1 1 d .
H41A H 0.9129 -0.1046 -0.3626 0.129 Uiso 1 1 calc GR
H41B H 0.9655 -0.0859 -0.4039 0.129 Uiso 1 1 calc GR
H41C H 0.9337 -0.0290 -0.3457 0.129 Uiso 1 1 calc GR
C42 C 0.9795(5) -0.1750(6) -0.2404(12) 0.079(3) Uani 1 1 d .
H42A H 0.9922 -0.1873 -0.1704 0.118 Uiso 1 1 calc GR
H42B H 1.0045 -0.1808 -0.2943 0.118 Uiso 1 1 calc GR
H42C H 0.9523 -0.2046 -0.2575 0.118 Uiso 1 1 calc GR
C43 C 0.8847(3) 0.0812(4) -0.0039(9) 0.0408(16) Uani 1 1 d .
H43 H 0.8573 0.0867 0.0466 0.049 Uiso 1 1 calc R
C44 C 0.9303(3) 0.1069(5) 0.0542(8) 0.050(2) Uani 1 1 d .
H44A H 0.9351 0.0803 0.1193 0.075 Uiso 1 1 calc GR
H44B H 0.9265 0.1554 0.0723 0.075 Uiso 1 1 calc GR
H44C H 0.9581 0.1014 0.0075 0.075 Uiso 1 1 calc GR
C45 C 0.8735(4) 0.1261(5) -0.1037(8) 0.050(2) Uani 1 1 d .
H45A H 0.8994 0.1210 -0.1559 0.075 Uiso 1 1 calc GR
H45B H 0.8710 0.1743 -0.0824 0.075 Uiso 1 1 calc GR
H45C H 0.8432 0.1113 -0.1355 0.075 Uiso 1 1 calc GR
C46 C 0.8463(3) 0.0238(4) 0.2261(7) 0.0343(16) Uani 1 1 d .
C47 C 0.8853(3) -0.0105(4) 0.2823(6) 0.0339(16) Uani 1 1 d .
C48 C 0.9103(3) 0.0258(4) 0.3640(7) 0.0419(19) Uani 1 1 d .
H48 H 0.9359 0.0036 0.3996 0.050 Uiso 1 1 calc R
C49 C 0.8984(3) 0.0931(4) 0.3937(7) 0.0425(18) Uani 1 1 d .
C50 C 0.8597(3) 0.1248(4) 0.3407(7) 0.0440(19) Uani 1 1 d .
H50 H 0.8508 0.1698 0.3610 0.053 Uiso 1 1 calc R
C51 C 0.8333(3) 0.0918(4) 0.2577(7) 0.0343(16) Uani 1 1 d .
C52 C 0.9016(3) -0.0846(4) 0.2583(7) 0.0397(18) Uani 1 1 d .
H52 H 0.8790 -0.1038 0.2043 0.048 Uiso 1 1 calc R
C53 C 0.9526(4) -0.0863(5) 0.2084(9) 0.050(2) Uani 1 1 d .
H53A H 0.9536 -0.0562 0.1462 0.076 Uiso 1 1 calc GR
H53B H 0.9603 -0.1332 0.1867 0.076 Uiso 1 1 calc GR
H53C H 0.9761 -0.0707 0.2610 0.076 Uiso 1 1 calc GR
C54 C 0.8986(4) -0.1314(5) 0.3590(8) 0.054(2) Uani 1 1 d .
H54A H 0.9221 -0.1161 0.4117 0.080 Uiso 1 1 calc GR
H54B H 0.9055 -0.1789 0.3388 0.080 Uiso 1 1 calc GR
H54C H 0.8664 -0.1286 0.3895 0.080 Uiso 1 1 calc GR
C55 C 0.9267(4) 0.1305(5) 0.4826(8) 0.053(2) Uani 1 1 d .
H55 H 0.9496 0.0966 0.5137 0.064 Uiso 1 1 calc R
C56 C 0.9569(4) 0.1900(5) 0.4362(10) 0.063(3) Uani 1 1 d .
H56A H 0.9793 0.1719 0.3833 0.095 Uiso 1 1 calc GR
H56B H 0.9748 0.2122 0.4937 0.095 Uiso 1 1 calc GR
H56C H 0.9356 0.2235 0.4025 0.095 Uiso 1 1 calc GR
C57 C 0.8939(5) 0.1545(8) 0.5727(10) 0.083(4) Uani 1 1 d .
H57A H 0.8715 0.1889 0.5455 0.124 Uiso 1 1 calc GR
H57B H 0.9133 0.1747 0.6296 0.124 Uiso 1 1 calc GR
H57C H 0.8760 0.1154 0.6008 0.124 Uiso 1 1 calc GR
C58 C 0.7910(3) 0.1318(4) 0.2066(8) 0.0421(19) Uani 1 1 d .
H58 H 0.7843 0.1099 0.1363 0.050 Uiso 1 1 calc R
C59 C 0.8024(4) 0.2079(5) 0.1843(11) 0.064(3) Uani 1 1 d .
H59A H 0.8041 0.2329 0.2517 0.096 Uiso 1 1 calc GR
H59B H 0.7772 0.2276 0.1397 0.096 Uiso 1 1 calc GR
H59C H 0.8332 0.2113 0.1474 0.096 Uiso 1 1 calc GR
C60 C 0.7444(4) 0.1241(6) 0.2750(9) 0.058(2) Uani 1 1 d .
H60A H 0.7347 0.0759 0.2764 0.087 Uiso 1 1 calc GR
H60B H 0.7188 0.1517 0.2437 0.087 Uiso 1 1 calc GR
H60C H 0.7507 0.1398 0.3477 0.087 Uiso 1 1 calc GR
C1S C 0.7123(10) 0.0972(13) 0.580(2) 0.189(10) Uani 1 1 d D
H1SA H 0.6838 0.0872 0.5370 0.284 Uiso 1 1 calc GR
H1SB H 0.7287 0.1372 0.5501 0.284 Uiso 1 1 calc GR
H1SC H 0.7028 0.1068 0.6531 0.284 Uiso 1 1 calc GR
C2S C 0.7452(10) 0.0370(12) 0.578(2) 0.178(9) Uani 1 1 d D
H2S H 0.7684 0.0431 0.5178 0.214 Uiso 1 1 calc R
C3S C 0.7119(10) -0.0230(12) 0.551(3) 0.212(14) Uani 1 1 d D
H3SA H 0.6841 -0.0236 0.5995 0.254 Uiso 1 1 calc R
H3SB H 0.7002 -0.0192 0.4769 0.254 Uiso 1 1 calc R
C4S C 0.7413(12) -0.0866(14) 0.564(3) 0.231(14) Uani 1 1 d D
H4SA H 0.7625 -0.0890 0.5015 0.277 Uiso 1 1 calc R
H4SB H 0.7187 -0.1254 0.5580 0.277 Uiso 1 1 calc R
C5S C 0.7731(12) -0.1025(14) 0.661(3) 0.232(15) Uani 1 1 d D
H5SA H 0.7534 -0.1128 0.7248 0.279 Uiso 1 1 calc R
H5SB H 0.7944 -0.1420 0.6468 0.279 Uiso 1 1 calc R
C6S C 0.8016(11) -0.0387(13) 0.678(3) 0.212(12) Uani 1 1 d D
H6SA H 0.8262 -0.0360 0.6213 0.255 Uiso 1 1 calc R
H6SB H 0.8186 -0.0424 0.7467 0.255 Uiso 1 1 calc R
C7S C 0.7723(9) 0.0293(11) 0.677(2) 0.149(7) Uani 1 1 d D
H7SA H 0.7498 0.0294 0.7381 0.179 Uiso 1 1 calc R
H7SB H 0.7943 0.0686 0.6857 0.179 Uiso 1 1 calc R

loop_
_atom_site_aniso_label
_atom_site_aniso_U_11
_atom_site_aniso_U_22
_atom_site_aniso_U_33
_atom_site_aniso_U_23
_atom_site_aniso_U_13
_atom_site_aniso_U_12
Ge1 0.0439(4) 0.0364(4) 0.0332(4) 0.0056(5) 0.0017(5) -0.0025(4)
P1 0.0395(9) 0.0309(9) 0.0350(10) 0.0073(8) 0.0006(9) -0.0012(8)
P2 0.0418(10) 0.0269(9) 0.0297(10) -0.0019(8) 0.0018(9) -0.0006(8)
C1 0.048(4) 0.027(3) 0.025(4) 0.000(3) 0.002(3) 0.000(3)
C2 0.053(4) 0.027(3) 0.036(4) 0.002(3) -0.003(3) 0.000(3)
C3 0.062(5) 0.033(4) 0.034(4) 0.006(3) -0.007(4) 0.001(3)
C4 0.061(5) 0.040(4) 0.033(4) 0.001(3) -0.007(4) 0.001(3)
C5 0.058(5) 0.040(4) 0.034(4) -0.004(3) -0.008(4) -0.004(3)
C6 0.049(4) 0.028(3) 0.028(4) -0.004(3) 0.003(3) -0.002(3)
C7 0.067(5) 0.028(4) 0.052(5) 0.007(3) -0.016(4) -0.010(3)
C8 0.076(6) 0.041(5) 0.076(7) 0.019(5) -0.006(5) -0.014(4)
C9 0.089(6) 0.025(4) 0.057(7) 0.000(4) -0.021(5) -0.001(4)
C10 0.070(6) 0.055(5) 0.044(5) 0.005(4) -0.017(4) -0.003(4)
C11 0.114(10) 0.139(12) 0.040(6) 0.003(6) -0.015(6) 0.041(9)
C12 0.090(8) 0.073(6) 0.084(9) 0.005(6) -0.037(7) 0.011(6)
C13 0.057(5) 0.028(4) 0.039(4) -0.001(3) 0.000(4) -0.005(3)
C14 0.093(7) 0.032(4) 0.050(5) -0.008(4) 0.012(5) -0.004(4)
C15 0.065(5) 0.047(5) 0.061(6) -0.007(5) 0.011(5) -0.015(4)
C16 0.039(4) 0.029(3) 0.025(3) 0.003(3) -0.004(3) -0.002(3)
C17 0.041(4) 0.026(3) 0.028(4) -0.002(3) -0.004(3) 0.001(3)
C18 0.043(4) 0.037(4) 0.040(4) -0.002(3) 0.006(3) 0.002(3)
C19 0.051(4) 0.038(4) 0.034(4) 0.001(3) 0.005(3) -0.001(3)
C20 0.054(4) 0.020(3) 0.043(4) 0.012(3) 0.008(4) 0.001(3)
C21 0.045(4) 0.034(4) 0.038(4) 0.010(3) 0.007(3) 0.004(3)
C22 0.050(4) 0.027(4) 0.036(4) -0.004(3) -0.002(4) 0.004(3)
C23 0.060(5) 0.042(5) 0.048(5) -0.005(4) -0.009(4) 0.012(4)
C24 0.069(6) 0.034(4) 0.041(5) -0.004(4) -0.006(4) 0.005(4)
C25 0.064(5) 0.048(5) 0.047(5) 0.006(4) 0.020(4) -0.005(4)
C26 0.054(5) 0.054(5) 0.061(6) 0.007(4) 0.013(5) -0.003(4)
C27 0.100(8) 0.121(10) 0.043(6) 0.025(6) 0.002(5) -0.037(7)
C28 0.060(5) 0.035(4) 0.058(5) 0.024(4) 0.023(4) 0.013(3)
C29 0.095(7) 0.030(4) 0.078(7) 0.011(4) 0.031(6) 0.013(4)
C30 0.060(5) 0.075(7) 0.080(7) 0.045(6) 0.017(5) 0.022(5)
C31 0.043(3) 0.028(3) 0.030(4) 0.002(3) -0.004(3) 0.001(2)
C32 0.046(4) 0.029(3) 0.038(4) -0.004(3) 0.002(3) -0.003(3)
C33 0.054(4) 0.034(4) 0.033(4) -0.006(3) 0.003(3) -0.001(3)
C34 0.045(4) 0.046(4) 0.030(4) -0.007(3) 0.002(3) -0.003(3)
C35 0.049(4) 0.041(4) 0.031(4) -0.001(3) 0.003(3) -0.009(3)
C36 0.045(4) 0.032(3) 0.026(4) 0.002(3) -0.001(3) -0.005(3)
C37 0.068(5) 0.036(4) 0.045(5) -0.008(3) 0.017(4) -0.011(3)
C38 0.066(6) 0.045(5) 0.072(6) -0.012(5) 0.008(5) -0.014(4)
C39 0.102(7) 0.026(4) 0.055(6) -0.003(4) 0.006(5) -0.002(4)
C40 0.052(5) 0.067(5) 0.038(4) -0.016(4) 0.011(4) -0.007(4)
C41 0.088(8) 0.127(11) 0.041(5) -0.005(6) 0.013(5) 0.012(8)
C42 0.083(7) 0.074(6) 0.079(8) -0.011(6) 0.034(7) 0.008(5)
C43 0.055(4) 0.030(3) 0.037(4) 0.001(4) 0.004(4) -0.006(3)
C44 0.062(5) 0.042(5) 0.046(5) -0.002(4) -0.003(4) -0.010(4)
C45 0.072(6) 0.037(4) 0.041(5) 0.005(4) -0.003(4) -0.006(4)
C46 0.046(4) 0.025(3) 0.031(4) 0.004(3) 0.005(3) -0.003(3)
C47 0.045(4) 0.032(3) 0.025(4) 0.005(3) 0.005(3) -0.002(3)
C48 0.055(5) 0.033(4) 0.038(4) 0.005(3) -0.009(4) 0.001(3)
C49 0.057(4) 0.035(4) 0.035(4) 0.000(3) -0.005(4) -0.003(3)
C50 0.061(4) 0.032(4) 0.039(4) -0.009(3) -0.001(4) 0.003(3)
C51 0.049(4) 0.019(3) 0.035(4) 0.000(3) 0.003(3) -0.001(3)
C52 0.055(4) 0.027(4) 0.037(4) 0.001(3) -0.001(4) 0.001(3)
C53 0.057(5) 0.033(4) 0.062(6) 0.003(4) 0.007(4) 0.005(4)
C54 0.077(6) 0.037(5) 0.047(5) 0.008(4) 0.002(5) 0.004(4)
C55 0.074(5) 0.043(4) 0.043(5) -0.010(4) -0.016(4) 0.000(4)
C56 0.074(6) 0.053(5) 0.063(6) -0.016(5) -0.013(5) -0.009(5)
C57 0.092(8) 0.110(9) 0.047(6) -0.031(6) -0.009(6) -0.006(7)
C58 0.055(4) 0.027(4) 0.044(5) -0.007(3) -0.007(4) 0.005(3)
C59 0.077(6) 0.035(4) 0.080(8) 0.002(4) -0.020(6) 0.004(4)
C60 0.058(5) 0.054(6) 0.062(6) -0.013(5) -0.001(4) 0.005(4)
C1S 0.26(2) 0.169(15) 0.135(19) 0.021(14) 0.001(19) 0.047(15)
C2S 0.24(2) 0.152(13) 0.140(16) -0.009(13) -0.033(15) 0.019(11)
C3S 0.24(2) 0.160(14) 0.24(3) -0.032(15) -0.07(2) 0.009(12)
C4S 0.29(3) 0.156(15) 0.25(3) -0.021(16) -0.08(2) 0.009(14)
C5S 0.28(3) 0.137(14) 0.28(3) -0.021(16) -0.08(2) 0.038(15)
C6S 0.28(2) 0.165(14) 0.20(3) -0.047(16) -0.05(2) 0.033(15)
C7S 0.205(19) 0.114(11) 0.128(14) -0.007(11) -0.016(14) -0.021(11)

loop_
_atom_type_symbol
_atom_type_description
_atom_type_scat_dispersion_real
_atom_type_scat_dispersion_imag
_atom_type_scat_source
C C 0.0181 0.0091 'International Tables Vol C Tables 4.2.6.8 and 6.1.1.4'
H H 0.0000 0.0000 'International Tables Vol C Tables 4.2.6.8 and 6.1.1.4'
P P 0.2955 0.4335 'International Tables Vol C Tables 4.2.6.8 and 6.1.1.4'
Ge Ge -1.0885 0.8855 'International Tables Vol C Tables 4.2.6.8 and 6.1.1.4'

loop_
_exptl_crystal_face_index_h
_exptl_crystal_face_index_k
_exptl_crystal_face_index_l
_exptl_crystal_face_perp_dist
_exptl_oxdiff_crystal_face_indexfrac_h
_exptl_oxdiff_crystal_face_indexfrac_k
_exptl_oxdiff_crystal_face_indexfrac_l
_exptl_oxdiff_crystal_face_x
_exptl_oxdiff_crystal_face_y
_exptl_oxdiff_crystal_face_z
0 1 -1 0.2050 0.0023 1.0014 -1.0001 0.0968 -0.0987 -0.0549
0 -1 -1 0.1766 -0.0004 -0.9983 -1.0003 0.0659 -0.0853 0.1025
0 -4 1 0.1443 -0.0062 -4.0008 0.9999 -0.1431 0.1188 0.2910
0 1 2 0.1428 -0.0006 0.9968 2.0005 -0.1472 0.1774 -0.1263
0 1 0 0.1798 0.0013 0.9998 0.0001 0.0154 -0.0067 -0.0787
1 0 0 0.0357 1.0000 0.0004 -0.0001 0.0414 0.0378 0.0049
-1 0 0 0.0357 -1.0000 -0.0004 0.0001 -0.0414 -0.0378 -0.0049
0 -1 0 0.1528 -0.0013 -0.9998 -0.0001 -0.0154 0.0067 0.0787
0 -1 1 0.1504 -0.0023 -1.0014 1.0001 -0.0968 0.0987 0.0549

loop_
_geom_angle_atom_site_label_1
_geom_angle_atom_site_label_2
_geom_angle_atom_site_label_3
_geom_angle
P1 Ge1 P2 103.98(8)
C1 P1 Ge1 107.8(3)
C1 P1 C16 108.9(3)
C16 P1 Ge1 143.3(3)
C31 P2 Ge1 89.2(2)
C46 P2 Ge1 117.7(3)
C46 P2 C31 104.6(3)
C2 C1 P1 121.7(6)
C6 C1 P1 120.2(6)
C6 C1 C2 118.0(7)
C1 C2 C7 124.4(7)
C3 C2 C1 118.3(7)
C3 C2 C7 117.3(7)
C2 C3 H3 118.1
C4 C3 C2 123.7(8)
C4 C3 H3 118.1
C3 C4 C5 117.0(8)
C3 C4 C10 122.3(8)
C5 C4 C10 120.7(8)
C4 C5 H5 118.2
C4 C5 C6 123.7(8)
C6 C5 H5 118.2
C1 C6 C13 121.2(7)
C5 C6 C1 119.4(7)
C5 C6 C13 119.5(7)
C2 C7 H7 107.5
C8 C7 C2 110.4(8)
C8 C7 H7 107.5
C9 C7 C2 113.0(7)
C9 C7 H7 107.5
C9 C7 C8 110.7(7)
C7 C8 H8A 109.5
C7 C8 H8B 109.5
C7 C8 H8C 109.5
H8A C8 H8B 109.5
H8A C8 H8C 109.5
H8B C8 H8C 109.5
C7 C9 H9A 109.5
C7 C9 H9B 109.5
C7 C9 H9C 109.5
H9A C9 H9B 109.5
H9A C9 H9C 109.5
H9B C9 H9C 109.5
C4 C10 H10 106.6
C11 C10 C4 110.2(9)
C11 C10 H10 106.6
C12 C10 C4 114.1(9)
C12 C10 H10 106.6
C12 C10 C11 112.2(11)
C10 C11 H11A 109.5
C10 C11 H11B 109.5
C10 C11 H11C 109.5
H11A C11 H11B 109.5
H11A C11 H11C 109.5
H11B C11 H11C 109.5
C10 C12 H12A 109.5
C10 C12 H12B 109.5
C10 C12 H12C 109.5
H12A C12 H12B 109.5
H12A C12 H12C 109.5
H12B C12 H12C 109.5
C6 C13 H13 107.7
C6 C13 C14 111.2(7)
C6 C13 C15 111.0(7)
C14 C13 H13 107.7
C15 C13 H13 107.7
C15 C13 C14 111.4(8)
C13 C14 H14A 109.5
C13 C14 H14B 109.5
C13 C14 H14C 109.5
H14A C14 H14B 109.5
H14A C14 H14C 109.5
H14B C14 H14C 109.5
C13 C15 H15A 109.5
C13 C15 H15B 109.5
C13 C15 H15C 109.5
H15A C15 H15B 109.5
H15A C15 H15C 109.5
H15B C15 H15C 109.5
C17 C16 P1 120.6(6)
C17 C16 C21 118.8(7)
C21 C16 P1 120.5(6)
C16 C17 C22 123.0(7)
C18 C17 C16 120.3(7)
C18 C17 C22 116.7(7)
C17 C18 H18 119.2
C19 C18 C17 121.7(8)
C19 C18 H18 119.2
C18 C19 C25 120.7(8)
C20 C19 C18 117.3(8)
C20 C19 C25 122.0(8)
C19 C20 H20 118.2
C19 C20 C21 123.7(7)
C21 C20 H20 118.2
C16 C21 C28 124.3(7)
C20 C21 C16 118.2(7)
C20 C21 C28 117.5(7)
C17 C22 H22 107.9
C23 C22 C17 111.2(7)
C23 C22 H22 107.9
C24 C22 C17 111.7(7)
C24 C22 H22 107.9
C24 C22 C23 110.0(7)
C22 C23 H23A 109.5
C22 C23 H23B 109.5
C22 C23 H23C 109.5
H23A C23 H23B 109.5
H23A C23 H23C 109.5
H23B C23 H23C 109.5
C22 C24 H24A 109.5
C22 C24 H24B 109.5
C22 C24 H24C 109.5
H24A C24 H24B 109.5
H24A C24 H24C 109.5
H24B C24 H24C 109.5
C19 C25 H25 107.8
C19 C25 C26 110.6(8)
C26 C25 H25 107.8
C27 C25 C19 111.2(8)
C27 C25 H25 107.8
C27 C25 C26 111.6(9)
C25 C26 H26A 109.5
C25 C26 H26B 109.5
C25 C26 H26C 109.5
H26A C26 H26B 109.5
H26A C26 H26C 109.5
H26B C26 H26C 109.5
C25 C27 H27A 109.5
C25 C27 H27B 109.5
C25 C27 H27C 109.5
H27A C27 H27B 109.5
H27A C27 H27C 109.5
H27B C27 H27C 109.5
C21 C28 H28 108.2
C21 C28 C29 111.4(8)
C21 C28 C30 111.4(9)
C29 C28 H28 108.2
C30 C28 H28 108.2
C30 C28 C29 109.3(8)
C28 C29 H29A 109.5
C28 C29 H29B 109.5
C28 C29 H29C 109.5
H29A C29 H29B 109.5
H29A C29 H29C 109.5
H29B C29 H29C 109.5
C28 C30 H30A 109.5
C28 C30 H30B 109.5
C28 C30 H30C 109.5
H30A C30 H30B 109.5
H30A C30 H30C 109.5
H30B C30 H30C 109.5
C32 C31 P2 117.1(6)
C32 C31 C36 118.9(7)
C36 C31 P2 124.0(6)
C31 C32 C37 123.9(7)
C33 C32 C31 119.7(7)
C33 C32 C37 116.5(7)
C32 C33 H33 118.7
C34 C33 C32 122.6(7)
C34 C33 H33 118.7
C33 C34 C35 117.1(8)
C33 C34 C40 123.2(8)
C35 C34 C40 119.7(8)
C34 C35 H35 118.1
C34 C35 C36 123.9(8)
C36 C35 H35 118.1
C31 C36 C43 124.1(7)
C35 C36 C31 117.8(7)
C35 C36 C43 118.0(7)
C32 C37 H37 107.2
C38 C37 C32 111.2(8)
C38 C37 H37 107.2
C38 C37 C39 111.2(8)
C39 C37 C32 112.4(8)
C39 C37 H37 107.2
C37 C38 H38A 109.5
C37 C38 H38B 109.5
C37 C38 H38C 109.5
H38A C38 H38B 109.5
H38A C38 H38C 109.5
H38B C38 H38C 109.5
C37 C39 H39A 109.5
C37 C39 H39B 109.5
C37 C39 H39C 109.5
H39A C39 H39B 109.5
H39A C39 H39C 109.5
H39B C39 H39C 109.5
C34 C40 H40 107.1
C41 C40 C34 110.5(9)
C41 C40 H40 107.1
C42 C40 C34 113.1(9)
C42 C40 H40 107.1
C42 C40 C41 111.7(10)
C40 C41 H41A 109.5
C40 C41 H41B 109.5
C40 C41 H41C 109.5
H41A C41 H41B 109.5
H41A C41 H41C 109.5
H41B C41 H41C 109.5
C40 C42 H42A 109.5
C40 C42 H42B 109.5
C40 C42 H42C 109.5
H42A C42 H42B 109.5
H42A C42 H42C 109.5
H42B C42 H42C 109.5
C36 C43 H43 107.2
C36 C43 C44 112.0(7)
C36 C43 C45 111.9(8)
C44 C43 H43 107.2
C44 C43 C45 111.0(7)
C45 C43 H43 107.2
C43 C44 H44A 109.5
C43 C44 H44B 109.5
C43 C44 H44C 109.5
H44A C44 H44B 109.5
H44A C44 H44C 109.5
H44B C44 H44C 109.5
C43 C45 H45A 109.5
C43 C45 H45B 109.5
C43 C45 H45C 109.5
H45A C45 H45B 109.5
H45A C45 H45C 109.5
H45B C45 H45C 109.5
C47 C46 P2 114.5(6)
C51 C46 P2 126.5(6)
C51 C46 C47 118.6(7)
C46 C47 C52 123.6(7)
C48 C47 C46 119.0(7)
C48 C47 C52 117.4(7)
C47 C48 H48 118.7
C49 C48 C47 122.6(8)
C49 C48 H48 118.7
C48 C49 C50 117.7(8)
C48 C49 C55 120.8(8)
C50 C49 C55 121.5(8)
C49 C50 H50 118.6
C49 C50 C51 122.7(8)
C51 C50 H50 118.6
C46 C51 C58 122.9(7)
C50 C51 C46 119.3(7)
C50 C51 C58 117.8(7)
C47 C52 H52 107.3
C47 C52 C53 111.6(7)
C47 C52 C54 111.9(7)
C53 C52 H52 107.3
C53 C52 C54 111.2(8)
C54 C52 H52 107.3
C52 C53 H53A 109.5
C52 C53 H53B 109.5
C52 C53 H53C 109.5
H53A C53 H53B 109.5
H53A C53 H53C 109.5
H53B C53 H53C 109.5
C52 C54 H54A 109.5
C52 C54 H54B 109.5
C52 C54 H54C 109.5
H54A C54 H54B 109.5
H54A C54 H54C 109.5
H54B C54 H54C 109.5
C49 C55 H55 107.2
C56 C55 C49 111.1(9)
C56 C55 H55 107.2
C57 C55 C49 111.9(8)
C57 C55 H55 107.2
C57 C55 C56 111.9(9)
C55 C56 H56A 109.5
C55 C56 H56B 109.5
C55 C56 H56C 109.5
H56A C56 H56B 109.5
H56A C56 H56C 109.5
H56B C56 H56C 109.5
C55 C57 H57A 109.5
C55 C57 H57B 109.5
C55 C57 H57C 109.5
H57A C57 H57B 109.5
H57A C57 H57C 109.5
H57B C57 H57C 109.5
C51 C58 H58 106.9
C51 C58 C60 110.8(8)
C59 C58 C51 113.6(7)
C59 C58 H58 106.9
C59 C58 C60 111.4(8)
C60 C58 H58 106.9
C58 C59 H59A 109.5
C58 C59 H59B 109.5
C58 C59 H59C 109.5
H59A C59 H59B 109.5
H59A C59 H59C 109.5
H59B C59 H59C 109.5
C58 C60 H60A 109.5
C58 C60 H60B 109.5
C58 C60 H60C 109.5
H60A C60 H60B 109.5
H60A C60 H60C 109.5
H60B C60 H60C 109.5
H1SA C1S H1SB 109.5
H1SA C1S H1SC 109.5
H1SB C1S H1SC 109.5
C2S C1S H1SA 109.5
C2S C1S H1SB 109.5
C2S C1S H1SC 109.5
C1S C2S H2S 108.6
C1S C2S C3S 104(2)
C3S C2S H2S 108.6
C7S C2S C1S 113(2)
C7S C2S H2S 108.6
C7S C2S C3S 115(2)
C2S C3S H3SA 110.5
C2S C3S H3SB 110.5
H3SA C3S H3SB 108.7
C4S C3S C2S 106(2)
C4S C3S H3SA 110.5
C4S C3S H3SB 110.5
C3S C4S H4SA 106.1
C3S C4S H4SB 106.1
C3S C4S C5S 125(3)
H4SA C4S H4SB 106.3
C5S C4S H4SA 106.1
C5S C4S H4SB 106.1
C4S C5S H5SA 110.9
C4S C5S H5SB 110.9
H5SA C5S H5SB 108.9
C6S C5S C4S 104(3)
C6S C5S H5SA 110.9
C6S C5S H5SB 110.9
C5S C6S H6SA 108.4
C5S C6S H6SB 108.4
C5S C6S C7S 115(2)
H6SA C6S H6SB 107.5
C7S C6S H6SA 108.4
C7S C6S H6SB 108.4
C2S C7S C6S 111(2)
C2S C7S H7SA 109.4
C2S C7S H7SB 109.4
C6S C7S H7SA 109.4
C6S C7S H7SB 109.4
H7SA C7S H7SB 108.0

loop_
_geom_bond_atom_site_label_1
_geom_bond_atom_site_label_2
_geom_bond_distance
Ge1 P1 2.231(2)
Ge1 P2 2.367(2)
P1 C1 1.815(8)
P1 C16 1.834(8)
P2 C31 1.868(8)
P2 C46 1.856(8)
C1 C2 1.430(11)
C1 C6 1.425(11)
C2 C3 1.399(12)
C2 C7 1.533(11)
C3 H3 0.9300
C3 C4 1.371(13)
C4 C5 1.374(13)
C4 C10 1.529(13)
C5 H5 0.9300
C5 C6 1.376(12)
C6 C13 1.522(11)
C7 H7 0.9800
C7 C8 1.527(14)
C7 C9 1.520(13)
C8 H8A 0.9600
C8 H8B 0.9600
C8 H8C 0.9600
C9 H9A 0.9600
C9 H9B 0.9600
C9 H9C 0.9600
C10 H10 0.9800
C10 C11 1.513(17)
C10 C12 1.479(16)
C11 H11A 0.9600
C11 H11B 0.9600
C11 H11C 0.9600
C12 H12A 0.9600
C12 H12B 0.9600
C12 H12C 0.9600
C13 H13 0.9800
C13 C14 1.532(13)
C13 C15 1.525(13)
C14 H14A 0.9600
C14 H14B 0.9600
C14 H14C 0.9600
C15 H15A 0.9600
C15 H15B 0.9600
C15 H15C 0.9600
C16 C17 1.408(11)
C16 C21 1.429(11)
C17 C18 1.399(12)
C17 C22 1.535(11)
C18 H18 0.9300
C18 C19 1.392(12)
C19 C20 1.390(12)
C19 C25 1.512(12)
C20 H20 0.9300
C20 C21 1.394(11)
C21 C28 1.511(12)
C22 H22 0.9800
C22 C23 1.528(12)
C22 C24 1.525(12)
C23 H23A 0.9600
C23 H23B 0.9600
C23 H23C 0.9600
C24 H24A 0.9600
C24 H24B 0.9600
C24 H24C 0.9600
C25 H25 0.9800
C25 C26 1.525(14)
C25 C27 1.505(16)
C26 H26A 0.9600
C26 H26B 0.9600
C26 H26C 0.9600
C27 H27A 0.9600
C27 H27B 0.9600
C27 H27C 0.9600
C28 H28 0.9800
C28 C29 1.536(15)
C28 C30 1.514(16)
C29 H29A 0.9600
C29 H29B 0.9600
C29 H29C 0.9600
C30 H30A 0.9600
C30 H30B 0.9600
C30 H30C 0.9600
C31 C32 1.403(10)
C31 C36 1.424(11)
C32 C33 1.399(12)
C32 C37 1.531(11)
C33 H33 0.9300
C33 C34 1.374(12)
C34 C35 1.375(12)
C34 C40 1.526(12)
C35 H35 0.9300
C35 C36 1.401(12)
C36 C43 1.517(11)
C37 H37 0.9800
C37 C38 1.515(14)
C37 C39 1.530(14)
C38 H38A 0.9600
C38 H38B 0.9600
C38 H38C 0.9600
C39 H39A 0.9600
C39 H39B 0.9600
C39 H39C 0.9600
C40 H40 0.9800
C40 C41 1.518(17)
C40 C42 1.508(16)
C41 H41A 0.9600
C41 H41B 0.9600
C41 H41C 0.9600
C42 H42A 0.9600
C42 H42B 0.9600
C42 H42C 0.9600
C43 H43 0.9800
C43 C44 1.522(12)
C43 C45 1.532(13)
C44 H44A 0.9600
C44 H44B 0.9600
C44 H44C 0.9600
C45 H45A 0.9600
C45 H45B 0.9600
C45 H45C 0.9600
C46 C47 1.432(11)
C46 C51 1.404(11)
C47 C48 1.401(12)
C47 C52 1.516(11)
C48 H48 0.9300
C48 C49 1.376(12)
C49 C50 1.386(13)
C49 C55 1.519(12)
C50 H50 0.9300
C50 C51 1.401(12)
C51 C58 1.526(11)
C52 H52 0.9800
C52 C53 1.526(13)
C52 C54 1.532(12)
C53 H53A 0.9600
C53 H53B 0.9600
C53 H53C 0.9600
C54 H54A 0.9600
C54 H54B 0.9600
C54 H54C 0.9600
C55 H55 0.9800
C55 C56 1.519(15)
C55 C57 1.501(16)
C56 H56A 0.9600
C56 H56B 0.9600
C56 H56C 0.9600
C57 H57A 0.9600
C57 H57B 0.9600
C57 H57C 0.9600
C58 H58 0.9800
C58 C59 1.513(12)
C58 C60 1.535(14)
C59 H59A 0.9600
C59 H59B 0.9600
C59 H59C 0.9600
C60 H60A 0.9600
C60 H60B 0.9600
C60 H60C 0.9600
C1S H1SA 0.9600
C1S H1SB 0.9600
C1S H1SC 0.9600
C1S C2S 1.46(2)
C2S H2S 0.9800
C2S C3S 1.50(2)
C2S C7S 1.44(2)
C3S H3SA 0.9700
C3S H3SB 0.9700
C3S C4S 1.47(2)
C4S H4SA 0.9700
C4S H4SB 0.9700
C4S C5S 1.51(2)
C5S H5SA 0.9700
C5S H5SB 0.9700
C5S C6S 1.46(2)
C6S H6SA 0.9700
C6S H6SB 0.9700
C6S C7S 1.53(2)
C7S H7SA 0.9700
C7S H7SB 0.9700

loop_
_geom_torsion_atom_site_label_1
_geom_torsion_atom_site_label_2
_geom_torsion_atom_site_label_3
_geom_torsion_atom_site_label_4
_geom_torsion
Ge1 P1 C1 C2 -60.2(7)
Ge1 P1 C1 C6 116.2(6)
Ge1 P1 C16 C17 131.2(5)
Ge1 P1 C16 C21 -52.7(9)
Ge1 P2 C31 C32 -108.5(6)
Ge1 P2 C31 C36 70.9(6)
Ge1 P2 C46 C47 -164.9(5)
Ge1 P2 C46 C51 22.2(8)
P1 C1 C2 C3 177.7(7)
P1 C1 C2 C7 -5.0(12)
P1 C1 C6 C5 -178.9(7)
P1 C1 C6 C13 1.5(11)
P1 C16 C17 C18 174.2(6)
P1 C16 C17 C22 -7.9(11)
P1 C16 C21 C20 -174.0(6)
P1 C16 C21 C28 6.6(12)
P2 C31 C32 C33 179.7(6)
P2 C31 C32 C37 0.9(11)
P2 C31 C36 C35 178.9(6)
P2 C31 C36 C43 -1.6(11)
P2 C46 C47 C48 -175.8(6)
P2 C46 C47 C52 4.5(10)
P2 C46 C51 C50 174.5(6)
P2 C46 C51 C58 -4.7(12)
C1 P1 C16 C17 -50.3(7)
C1 P1 C16 C21 125.8(7)
C1 C2 C3 C4 0.2(14)
C1 C2 C7 C8 112.7(10)
C1 C2 C7 C9 -122.8(9)
C1 C6 C13 C14 -122.5(9)
C1 C6 C13 C15 112.8(10)
C2 C1 C6 C5 -2.4(12)
C2 C1 C6 C13 178.0(8)
C2 C3 C4 C5 -0.5(15)
C2 C3 C4 C10 -179.3(9)
C3 C2 C7 C8 -69.9(10)
C3 C2 C7 C9 54.6(11)
C3 C4 C5 C6 -0.8(15)
C3 C4 C10 C11 99.5(13)
C3 C4 C10 C12 -27.8(15)
C4 C5 C6 C1 2.3(14)
C4 C5 C6 C13 -178.1(9)
C5 C4 C10 C11 -79.3(14)
C5 C4 C10 C12 153.4(11)
C5 C6 C13 C14 57.9(11)
C5 C6 C13 C15 -66.8(11)
C6 C1 C2 C3 1.2(12)
C6 C1 C2 C7 178.6(8)
C7 C2 C3 C4 -177.3(9)
C10 C4 C5 C6 178.0(9)
C16 P1 C1 C2 120.8(7)
C16 P1 C1 C6 -62.8(7)
C16 C17 C18 C19 0.0(13)
C16 C17 C22 C23 113.4(9)
C16 C17 C22 C24 -123.2(9)
C16 C21 C28 C29 -118.8(10)
C16 C21 C28 C30 118.9(10)
C17 C16 C21 C20 2.2(12)
C17 C16 C21 C28 -177.2(8)
C17 C18 C19 C20 1.8(13)
C17 C18 C19 C25 -179.0(8)
C18 C17 C22 C23 -68.6(10)
C18 C17 C22 C24 54.8(10)
C18 C19 C20 C21 -1.5(14)
C18 C19 C25 C26 118.8(10)
C18 C19 C25 C27 -116.7(11)
C19 C20 C21 C16 -0.5(14)
C19 C20 C21 C28 179.0(9)
C20 C19 C25 C26 -62.0(12)
C20 C19 C25 C27 62.5(13)
C20 C21 C28 C29 61.8(11)
C20 C21 C28 C30 -60.5(12)
C21 C16 C17 C18 -2.0(12)
C21 C16 C17 C22 175.9(7)
C22 C17 C18 C19 -178.0(8)
C25 C19 C20 C21 179.3(9)
C31 P2 C46 C47 -68.0(6)
C31 P2 C46 C51 119.1(7)
C31 C32 C33 C34 1.8(13)
C31 C32 C37 C38 113.3(9)
C31 C32 C37 C39 -121.2(9)
C31 C36 C43 C44 111.2(9)
C31 C36 C43 C45 -123.4(9)
C32 C31 C36 C35 -1.8(11)
C32 C31 C36 C43 177.8(8)
C32 C33 C34 C35 -2.2(13)
C32 C33 C34 C40 -178.9(9)
C33 C32 C37 C38 -65.5(11)
C33 C32 C37 C39 60.0(11)
C33 C34 C35 C36 0.5(13)
C33 C34 C40 C41 100.7(12)
C33 C34 C40 C42 -25.3(14)
C34 C35 C36 C31 1.4(13)
C34 C35 C36 C43 -178.2(8)
C35 C34 C40 C41 -76.0(12)
C35 C34 C40 C42 158.0(10)
C35 C36 C43 C44 -69.2(11)
C35 C36 C43 C45 56.2(10)
C36 C31 C32 C33 0.3(12)
C36 C31 C32 C37 -178.4(8)
C37 C32 C33 C34 -179.4(8)
C40 C34 C35 C36 177.4(8)
C46 P2 C31 C32 133.1(6)
C46 P2 C31 C36 -47.6(7)
C46 C47 C48 C49 0.9(13)
C46 C47 C52 C53 112.3(9)
C46 C47 C52 C54 -122.3(9)
C46 C51 C58 C59 -137.9(9)
C46 C51 C58 C60 95.8(9)
C47 C46 C51 C50 1.9(11)
C47 C46 C51 C58 -177.3(7)
C47 C48 C49 C50 1.0(14)
C47 C48 C49 C55 -179.8(8)
C48 C47 C52 C53 -67.5(10)
C48 C47 C52 C54 57.9(10)
C48 C49 C50 C51 -1.4(14)
C48 C49 C55 C56 111.2(10)
C48 C49 C55 C57 -122.9(11)
C49 C50 C51 C46 0.0(13)
C49 C50 C51 C58 179.2(8)
C50 C49 C55 C56 -69.6(12)
C50 C49 C55 C57 56.3(13)
C50 C51 C58 C59 42.9(12)
C50 C51 C58 C60 -83.4(9)
C51 C46 C47 C48 -2.3(11)
C51 C46 C47 C52 177.9(7)
C52 C47 C48 C49 -179.3(8)
C55 C49 C50 C51 179.3(9)
C1S C2S C3S C4S -171(3)
C1S C2S C7S C6S 173(2)
C2S C3S C4S C5S 48(5)
C3S C2S C7S C6S 55(4)
C3S C4S C5S C6S -48(5)
C4S C5S C6S C7S 48(4)
C5S C6S C7S C2S -57(4)
C7S C2S C3S C4S -48(4)
